data_2022135
loop_
_publ_author_name
'Okuniewski, Andrzej'
'Rosiak, Damian'
'Chojnacki, Jaros\/law'

_publ_section_title
;
 Impact of the anion and chalcogen on the crystal structure and properties
 of 4,6-dimethyl-2-pyrimido(thio)nium halides
;
_journal_coeditor_code WP3004
_journal_issue 5
_journal_name_full 'Acta Crystallographica Section C'
_journal_page_first 468
_journal_page_last 475
_journal_paper_doi 10.1107/S2053229620005525
_journal_volume 76
_journal_year 2020
_chemical_formula_iupac 'C6 H9 N2 O +, I -'
_chemical_formula_moiety 'C6 H9 N2 O +, I -'
_chemical_formula_sum 'C6 H9 I N2 O'
_chemical_formula_weight 252.05
_chemical_name_common '4,6-Dimethyl-2-pyrimidonium iodide'
_chemical_name_systematic
;
4,6-Dimethyl-2-oxo-2,3-dihydropyrimidin-1-ium iodide
;
_space_group_crystal_system monoclinic
_space_group_IT_number 13
_space_group_name_Hall '-P 2yac'
_space_group_name_H-M_alt 'P 1 2/n 1'
_atom_sites_solution_hydrogens geom
_audit_creation_method
;
Olex2 1.2
(compiled 2018.05.29 svn.r3508 for OlexSys, GUI svn.r5506)
;
_cell_angle_alpha 90
_cell_angle_beta 100.603(11)
_cell_angle_gamma 90
_cell_formula_units_Z 2
_cell_length_a 7.1803(10)
_cell_length_b 7.2139(18)
_cell_length_c 8.6574(12)
_cell_measurement_reflns_used 1779
_cell_measurement_temperature 120
_cell_measurement_theta_max 27.66
_cell_measurement_theta_min 3.4
_cell_volume 440.78(14)
_computing_cell_refinement
;
X-AREA (Stoe & Cie, 2009)
;
_computing_data_collection
;
X-AREA (Stoe & Cie, 2009)
;
_computing_data_reduction
;
X-RED32 (Stoe & Cie, 2009)
;
_computing_molecular_graphics
;
OLEX2 (Dolomanov <i>et al.</i>,  2009)
;
_computing_publication_material
;
OLEX2 (Dolomanov <i>et al.</i>,  2009)
;
_computing_structure_refinement
;
SHELXL2018 (Sheldrick, 2015b)
;
_computing_structure_solution
;
SHELXT (Sheldrick, 2015a)
;
_diffrn_ambient_temperature 120.0
_diffrn_detector 'image plate (34 cm diameter)'
_diffrn_detector_area_resol_mean 6.67
_diffrn_measured_fraction_theta_full 0.998
_diffrn_measured_fraction_theta_max 0.998
_diffrn_measurement_device '2-circle goniometer'
_diffrn_measurement_device_type 'Stoe IPDS 2T'
_diffrn_measurement_method 'rotation method'
_diffrn_radiation_monochromator 'parabolic x-ray mirror'
_diffrn_radiation_probe x-ray
_diffrn_radiation_type MoK\a
_diffrn_radiation_wavelength 0.71073
_diffrn_reflns_av_R_equivalents 0.0662
_diffrn_reflns_av_unetI/netI 0.0322
_diffrn_reflns_limit_h_max 9
_diffrn_reflns_limit_h_min -9
_diffrn_reflns_limit_k_max 9
_diffrn_reflns_limit_k_min -9
_diffrn_reflns_limit_l_max 11
_diffrn_reflns_limit_l_min -10
_diffrn_reflns_number 5622
_diffrn_reflns_theta_full 25.242
_diffrn_reflns_theta_max 28.981
_diffrn_reflns_theta_min 3.394
_diffrn_source 'microfocus sealed X-ray tube'
_diffrn_source_current 1.000
_diffrn_source_power 0.050
_diffrn_source_voltage 50
_exptl_absorpt_coefficient_mu 3.574
_exptl_absorpt_correction_T_max 0.6242
_exptl_absorpt_correction_T_min 0.2743
_exptl_absorpt_correction_type integration
_exptl_absorpt_process_details
;
[X-RED32 (Stoe & Cie, 2009), analogous to Coppens (1970)]
;
_exptl_crystal_colour colourless
_exptl_crystal_density_diffrn 1.899
_exptl_crystal_description needles
_exptl_crystal_F_000 240
_exptl_crystal_size_max 0.657
_exptl_crystal_size_mid 0.365
_exptl_crystal_size_min 0.142
_refine_diff_density_max 1.550
_refine_diff_density_min -1.288
_refine_ls_extinction_method none
_refine_ls_goodness_of_fit_ref 1.094
_refine_ls_hydrogen_treatment constr
_refine_ls_matrix_type full
_refine_ls_number_parameters 49
_refine_ls_number_reflns 1166
_refine_ls_number_restraints 0
_refine_ls_restrained_S_all 1.094
_refine_ls_R_factor_all 0.0597
_refine_ls_R_factor_gt 0.0589
_refine_ls_shift/su_max 0.000
_refine_ls_shift/su_mean 0.000
_refine_ls_structure_factor_coef Fsqd
_refine_ls_weighting_details 'w=1/[\s^2^(Fo^2^)+(0.0966P)^2^+2.7212P] where P=(Fo^2^+2Fc^2^)/3'
_refine_ls_weighting_scheme calc
_refine_ls_wR_factor_gt 0.1642
_refine_ls_wR_factor_ref 0.1646
_reflns_number_gt 1143
_reflns_number_total 1166
_reflns_threshold_expression 'I > 2\s(I)'
_cod_data_source_file wp3004sup1.cif
_cod_data_source_block 4
_cod_database_code 2022135
_shelx_space_group_comment
;
The symmetry employed for this shelxl refinement is uniquely defined
by the following loop, which should always be used as a source of
symmetry information in preference to the above space-group names.
They are only intended as comments.
;
_shelx_estimated_absorpt_t_min 0.202
_shelx_estimated_absorpt_t_max 0.631

loop_
_space_group_symop_operation_xyz
'x, y, z'
'-x+1/2, y, -z+1/2'
'-x, -y, -z'
'x-1/2, -y, z-1/2'

loop_
_atom_site_type_symbol
_atom_site_label
_atom_site_fract_x
_atom_site_fract_y
_atom_site_fract_z
_atom_site_U_iso_or_equiv
_atom_site_adp_type
_atom_site_calc_flag
_atom_site_occupancy
_atom_site_disorder_assembly
_atom_site_disorder_group
I I1 0.250000 0.36113(8) 0.750000 0.0398(3) Uani d 1 . .
C C1 0.250000 0.4775(14) 0.250000 0.0394(19) Uani d 1 . .
C C3 0.2593(9) 0.7723(10) 0.3881(9) 0.0394(13) Uani d 1 . .
N N2 0.2632(9) 0.5837(9) 0.3837(7) 0.0411(12) Uani d 1 . .
H H2 0.275074 0.524688 0.473976 0.049 Uiso calc 1 . .
C C7 0.2664(18) 0.8639(11) 0.5416(12) 0.056(2) Uani d 1 . .
H H7A 0.143381 0.851002 0.574207 0.085 Uiso calc 1 . .
H H7B 0.295644 0.995667 0.532394 0.085 Uiso calc 1 . .
H H7C 0.364872 0.805749 0.620039 0.085 Uiso calc 1 . .
O O1 0.250000 0.3089(13) 0.250000 0.058(2) Uani d 1 . .
C C4 0.250000 0.8710(12) 0.250000 0.041(2) Uani d 1 . .
H H4 0.249999 1.002703 0.250000 0.049 Uiso calc 1 . .

loop_
_atom_site_aniso_label
_atom_site_aniso_U_11
_atom_site_aniso_U_22
_atom_site_aniso_U_33
_atom_site_aniso_U_12
_atom_site_aniso_U_13
_atom_site_aniso_U_23
I1 0.0384(4) 0.0395(4) 0.0419(4) 0.000 0.0083(2) 0.000
C1 0.038(4) 0.031(4) 0.048(5) 0.000 0.006(4) 0.000
C3 0.034(3) 0.033(3) 0.049(3) -0.003(2) 0.003(2) 0.003(3)
N2 0.042(3) 0.042(3) 0.039(3) 0.006(2) 0.005(2) 0.001(2)
C7 0.074(6) 0.045(5) 0.050(5) -0.006(3) 0.008(4) -0.003(3)
O1 0.089(7) 0.033(4) 0.056(5) 0.000 0.021(4) 0.000
C4 0.042(5) 0.025(4) 0.053(6) 0.000 0.004(4) 0.000

loop_
_atom_type_symbol
_atom_type_description
_atom_type_scat_dispersion_real
_atom_type_scat_dispersion_imag
_atom_type_scat_source
C C 0.0033 0.0016 'International Tables Vol C Tables 4.2.6.8 and 6.1.1.4'
H H 0.0000 0.0000 'International Tables Vol C Tables 4.2.6.8 and 6.1.1.4'
I I -0.4742 1.8119 'International Tables Vol C Tables 4.2.6.8 and 6.1.1.4'
N N 0.0061 0.0033 'International Tables Vol C Tables 4.2.6.8 and 6.1.1.4'
O O 0.0106 0.0060 'International Tables Vol C Tables 4.2.6.8 and 6.1.1.4'

loop_
_geom_angle_atom_site_label_1
_geom_angle_atom_site_label_2
_geom_angle_atom_site_label_3
_geom_angle_site_symmetry_1
_geom_angle_site_symmetry_3
_geom_angle
_geom_angle_publ_flag
N2 C1 N2 2 . 112.4(9) ?
O1 C1 N2 . 2 123.8(4) ?
O1 C1 N2 . . 123.8(4) ?
N2 C3 C7 . . 118.3(7) ?
N2 C3 C4 . . 119.3(7) ?
C4 C3 C7 . . 122.4(7) ?
C1 N2 H2 . . 117.3 ?
C3 N2 C1 . . 125.5(7) ?
C3 N2 H2 . . 117.3 ?
C3 C7 H7A . . 109.5 ?
C3 C7 H7B . . 109.5 ?
C3 C7 H7C . . 109.5 ?
H7A C7 H7B . . 109.5 ?
H7A C7 H7C . . 109.5 ?
H7B C7 H7C . . 109.5 ?
C3 C4 C3 2 . 118.0(9) ?
C3 C4 H4 . . 121.0 ?
C3 C4 H4 2 . 121.0 ?

loop_
_geom_bond_atom_site_label_1
_geom_bond_atom_site_label_2
_geom_bond_site_symmetry_2
_geom_bond_distance
_geom_bond_publ_flag
C1 N2 . 1.377(8) ?
C1 N2 2 1.377(8) ?
C1 O1 . 1.216(14) ?
C3 N2 . 1.362(9) ?
C3 C7 . 1.477(12) ?
C3 C4 . 1.382(8) ?
N2 H2 . 0.8800 ?
C7 H7A . 0.9800 ?
C7 H7B . 0.9800 ?
C7 H7C . 0.9800 ?
C4 H4 . 0.9500 ?

loop_
_geom_hbond_atom_site_label_D
_geom_hbond_atom_site_label_H
_geom_hbond_atom_site_label_A
_geom_hbond_site_symmetry_A
_geom_hbond_distance_DH
_geom_hbond_distance_HA
_geom_hbond_distance_DA
_geom_hbond_angle_DHA
_geom_hbond_publ_flag
N2 H2 I1 . 0.88 2.70 3.571(7) 170.3 yes

_cod_database_fobs_code 2022135
